data_4308696
loop_
_publ_author_name
'Timothy J. Boyle'
'Scott D. Bunge'
'Paul G. Clem'
'Jacob Richardson'
'Jeffrey T. Dawley'
'Leigh Anna M. Ottley'
'Mark A. Rodriguez'
'Bruce A. Tuttle'
'Gabriel R. Avilucea'
'Ralph G. Tissot'

_publ_section_title
;
Synthesis and Characterization of a Family of Structurally Characterized
Dysprosium Alkoxides for Improved Fatigue-Resistance Characteristics of
PDyZT Thin Films
;
_journal_name_full 'Inorganic Chemistry'
_journal_page_first 1588
_journal_page_last 1600
_journal_paper_doi 10.1021/ic048550b
_journal_volume 44
_journal_year 2005
_chemical_formula_moiety 'C44 H67 Dy O5'
_chemical_formula_sum 'C44 H67 Dy O5'
_chemical_formula_weight 838.48
_chemical_name_common '(13) Dy(DIP)3(THF)3'
_chemical_name_systematic
; 
 ? 
;
_space_group_IT_number 4
_symmetry_cell_setting monoclinic
_symmetry_space_group_name_Hall 'P 2yb'
_symmetry_space_group_name_H-M 'P 1 21 1'
_atom_sites_solution_hydrogens geom
_atom_sites_solution_primary direct
_atom_sites_solution_secondary difmap
_audit_creation_method SHELXL-97
_cell_angle_alpha 90.00
_cell_angle_beta 109.628(2)
_cell_angle_gamma 90.00
_cell_formula_units_Z 2
_cell_length_a 9.7320(13)
_cell_length_b 19.330(3)
_cell_length_c 12.1195(16)
_cell_measurement_temperature 168(2)
_cell_volume 2147.4(5)
_computing_cell_refinement 'Bruker SMART'
_computing_data_collection 'Bruker SMART'
_computing_data_reduction 'Bruker SHELXTL'
_computing_molecular_graphics 'Bruker SHELXTL'
_computing_publication_material 'Bruker SHELXTL'
_computing_structure_refinement 'SHELXL-97 (Sheldrick, 1997)'
_computing_structure_solution 'SHELXS-97 (Sheldrick, 1990)'
_diffrn_ambient_temperature 168(2)
_diffrn_measured_fraction_theta_full 0.929
_diffrn_measured_fraction_theta_max 0.929
_diffrn_measurement_device_type 'CCD area detector'
_diffrn_measurement_method 'phi and omega scans'
_diffrn_radiation_monochromator graphite
_diffrn_radiation_source 'fine-focus sealed tube'
_diffrn_radiation_type MoK\a
_diffrn_radiation_wavelength 0.71073
_diffrn_reflns_av_R_equivalents 0.0239
_diffrn_reflns_av_sigmaI/netI 0.0459
_diffrn_reflns_limit_h_max 12
_diffrn_reflns_limit_h_min -13
_diffrn_reflns_limit_k_max 25
_diffrn_reflns_limit_k_min -24
_diffrn_reflns_limit_l_max 16
_diffrn_reflns_limit_l_min -15
_diffrn_reflns_number 18933
_diffrn_reflns_theta_full 28.63
_diffrn_reflns_theta_max 28.63
_diffrn_reflns_theta_min 1.78
_exptl_absorpt_coefficient_mu 1.780
_exptl_absorpt_correction_type none
_exptl_crystal_colour colorless
_exptl_crystal_density_diffrn 1.297
_exptl_crystal_density_method 'not measured'
_exptl_crystal_description irregular
_exptl_crystal_F_000 874
_exptl_crystal_size_max 0.091
_exptl_crystal_size_mid 0.081
_exptl_crystal_size_min 0.080
_refine_diff_density_max 1.395
_refine_diff_density_min -0.418
_refine_diff_density_rms 0.060
_refine_ls_abs_structure_details 'Flack H D (1983), Acta Cryst. A39, 876-881'
_refine_ls_abs_structure_Flack -0.015(7)
_refine_ls_extinction_method none
_refine_ls_goodness_of_fit_ref 1.018
_refine_ls_hydrogen_treatment mixed
_refine_ls_matrix_type full
_refine_ls_number_parameters 463
_refine_ls_number_reflns 9464
_refine_ls_number_restraints 1
_refine_ls_restrained_S_all 1.018
_refine_ls_R_factor_all 0.0280
_refine_ls_R_factor_gt 0.0234
_refine_ls_shift/su_max 0.001
_refine_ls_shift/su_mean 0.000
_refine_ls_structure_factor_coef Fsqd
_refine_ls_weighting_details 'calc w=1/[\s^2^(Fo^2^)+(0.0000P)^2^+0.0000P] where P=(Fo^2^+2Fc^2^)/3'
_refine_ls_weighting_scheme calc
_refine_ls_wR_factor_gt 0.0493
_refine_ls_wR_factor_ref 0.0507
_reflns_number_gt 8640
_reflns_number_total 9464
_reflns_threshold_expression >2sigma(I)
_cod_data_source_file ic048550bsi20041015_025718_09.cif
_cod_data_source_block tjb148p
_cod_depositor_comments
;
The following automatic conversions were performed:
'_symmetry_cell_setting' value 'Monoclinic' changed to 'monoclinic'
according to '/home/saulius/struct/CIF-dictionaries/cif_core.dic'
dictionary named 'cif_core.dic' version 2.4.1 from 2010-06-29.

Automatic conversion script
Id: cif_fix_enum 1527 2010-12-29 10:47:43Z saulius 
;
_cod_database_code 4308696

loop_
_symmetry_equiv_pos_as_xyz
'x, y, z'
'-x, y+1/2, -z'

loop_
_atom_site_label
_atom_site_type_symbol
_atom_site_fract_x
_atom_site_fract_y
_atom_site_fract_z
_atom_site_U_iso_or_equiv
_atom_site_adp_type
_atom_site_occupancy
_atom_site_symmetry_multiplicity
_atom_site_calc_flag
_atom_site_refinement_flags
_atom_site_disorder_assembly
_atom_site_disorder_group
Dy1 Dy 0.284497(11) 0.250115(12) 0.210802(9) 0.02368(3) Uani 1 1 d . . .
O1 O 0.3502(2) 0.30963(10) 0.09300(18) 0.0314(5) Uani 1 1 d . . .
O2 O 0.3579(2) 0.29169(11) 0.37967(18) 0.0343(5) Uani 1 1 d . . .
O3 O 0.1697(2) 0.15786(11) 0.20490(18) 0.0319(5) Uani 1 1 d . . .
O4 O 0.0549(2) 0.30520(11) 0.1277(2) 0.0381(5) Uani 1 1 d . . .
O5 O 0.4823(2) 0.17778(10) 0.2156(2) 0.0355(5) Uani 1 1 d . . .
C1 C 0.4014(3) 0.34834(15) 0.0233(3) 0.0261(6) Uani 1 1 d . . .
C2 C 0.3871(3) 0.32536(16) -0.0895(3) 0.0299(6) Uani 1 1 d . . .
C3 C 0.4440(4) 0.36640(17) -0.1588(3) 0.0383(8) Uani 1 1 d . . .
H3 H 0.4359 0.3514 -0.2354 0.046 Uiso 1 1 calc R . .
C4 C 0.5116(4) 0.42821(18) -0.1175(3) 0.0410(8) Uani 1 1 d . . .
H4 H 0.5505 0.4555 -0.1652 0.049 Uiso 1 1 calc R . .
C5 C 0.5229(4) 0.45046(17) -0.0069(3) 0.0396(8) Uani 1 1 d . . .
H5 H 0.5687 0.4936 0.0201 0.047 Uiso 1 1 calc R . .
C6 C 0.4700(3) 0.41215(15) 0.0663(3) 0.0305(6) Uani 1 1 d . . .
C7 C 0.3108(3) 0.2578(3) -0.1353(3) 0.0380(8) Uani 1 1 d . . .
H7 H 0.3045 0.2314 -0.0661 0.046 Uiso 1 1 calc R . .
C8 C 0.1561(5) 0.2698(2) -0.2160(5) 0.097(2) Uani 1 1 d . . .
H8A H 0.1020 0.2954 -0.1741 0.145 Uiso 1 1 calc R . .
H8B H 0.1084 0.2252 -0.2420 0.145 Uiso 1 1 calc R . .
H8C H 0.1576 0.2966 -0.2842 0.145 Uiso 1 1 calc R . .
C9 C 0.3937(6) 0.2129(3) -0.1939(5) 0.0945(18) Uani 1 1 d . . .
H9A H 0.4049 0.2378 -0.2608 0.142 Uiso 1 1 calc R . .
H9B H 0.3396 0.1699 -0.2211 0.142 Uiso 1 1 calc R . .
H9C H 0.4902 0.2021 -0.1376 0.142 Uiso 1 1 calc R . .
C10 C 0.4888(4) 0.43412(18) 0.1902(3) 0.0406(8) Uani 1 1 d . . .
H10 H 0.4030 0.4165 0.2095 0.049 Uiso 1 1 calc R . .
C11 C 0.4951(4) 0.51254(19) 0.2073(4) 0.0563(10) Uani 1 1 d . . .
H11A H 0.5824 0.5308 0.1944 0.084 Uiso 1 1 calc R . .
H11B H 0.4988 0.5234 0.2872 0.084 Uiso 1 1 calc R . .
H11C H 0.4080 0.5337 0.1511 0.084 Uiso 1 1 calc R . .
C12 C 0.6244(6) 0.4015(3) 0.2753(4) 0.0536(14) Uani 1 1 d . . .
H12A H 0.6185 0.3511 0.2663 0.080 Uiso 1 1 calc R . .
H12B H 0.6320 0.4138 0.3556 0.080 Uiso 1 1 calc R . .
H12C H 0.7107 0.4184 0.2592 0.080 Uiso 1 1 calc R . .
C13 C 0.4386(3) 0.33651(17) 0.4618(3) 0.0335(7) Uani 1 1 d . . .
C14 C 0.3797(4) 0.40108(17) 0.4751(3) 0.0371(7) Uani 1 1 d . . .
C15 C 0.4676(5) 0.4475(2) 0.5547(3) 0.0510(10) Uani 1 1 d . . .
H15 H 0.4294 0.4915 0.5638 0.061 Uiso 1 1 calc R . .
C16 C 0.6080(5) 0.4316(2) 0.6206(3) 0.0579(11) Uani 1 1 d . . .
H16 H 0.6669 0.4648 0.6733 0.069 Uiso 1 1 calc R . .
C17 C 0.6644(4) 0.3672(2) 0.6105(3) 0.0565(11) Uani 1 1 d . . .
H17 H 0.7612 0.3559 0.6581 0.068 Uiso 1 1 calc R . .
C18 C 0.5808(5) 0.3186(3) 0.5316(3) 0.0444(11) Uani 1 1 d . . .
C19 C 0.2224(5) 0.4169(2) 0.4048(4) 0.0470(10) Uani 1 1 d . . .
H19 H 0.2037 0.3980 0.3242 0.056 Uiso 1 1 calc R . .
C20 C 0.1195(5) 0.3797(2) 0.4555(5) 0.0605(12) Uani 1 1 d . . .
H20A H 0.1394 0.3299 0.4588 0.091 Uiso 1 1 calc R . .
H20B H 0.0183 0.3882 0.4058 0.091 Uiso 1 1 calc R . .
H20C H 0.1344 0.3970 0.5347 0.091 Uiso 1 1 calc R . .
C21 C 0.1847(6) 0.4941(2) 0.3913(4) 0.0693(13) Uani 1 1 d . . .
H21A H 0.1819 0.5124 0.4659 0.104 Uiso 1 1 calc R . .
H21B H 0.0892 0.5004 0.3307 0.104 Uiso 1 1 calc R . .
H21C H 0.2590 0.5189 0.3687 0.104 Uiso 1 1 calc R . .
C22 C 0.6380(3) 0.2468(4) 0.5176(2) 0.0510(9) Uani 1 1 d . . .
H22 H 0.6030 0.2364 0.4318 0.061 Uiso 1 1 calc R . .
C23 C 0.8049(4) 0.2425(5) 0.5599(4) 0.0939(18) Uani 1 1 d . . .
H23A H 0.8436 0.2504 0.6446 0.141 Uiso 1 1 calc R . .
H23B H 0.8431 0.2779 0.5200 0.141 Uiso 1 1 calc R . .
H23C H 0.8347 0.1966 0.5421 0.141 Uiso 1 1 calc R . .
C24 C 0.5760(6) 0.1922(3) 0.5746(5) 0.0658(15) Uani 1 1 d . . .
H24A H 0.6122 0.1467 0.5613 0.099 Uiso 1 1 calc R . .
H24B H 0.4693 0.1929 0.5408 0.099 Uiso 1 1 calc R . .
H24C H 0.6057 0.2011 0.6589 0.099 Uiso 1 1 calc R . .
C25 C 0.0839(3) 0.10238(14) 0.1921(3) 0.0266(6) Uani 1 1 d . . .
C26 C 0.0030(3) 0.07855(16) 0.0796(3) 0.0326(7) Uani 1 1 d . . .
C27 C -0.0856(4) 0.02135(18) 0.0695(3) 0.0415(8) Uani 1 1 d . . .
H27 H -0.1421 0.0053 -0.0063 0.050 Uiso 1 1 calc R . .
C28 C -0.0941(4) -0.01299(17) 0.1664(3) 0.0430(8) Uani 1 1 d . . .
H28 H -0.1546 -0.0526 0.1573 0.052 Uiso 1 1 calc R . .
C29 C -0.0145(4) 0.01046(16) 0.2764(3) 0.0396(8) Uani 1 1 d . . .
H29 H -0.0206 -0.0135 0.3430 0.048 Uiso 1 1 calc R . .
C30 C 0.0745(3) 0.06830(15) 0.2926(3) 0.0303(7) Uani 1 1 d . . .
C31 C 0.0176(4) 0.1154(2) -0.0271(3) 0.0439(8) Uani 1 1 d . . .
H31 H 0.0480 0.1640 -0.0027 0.053 Uiso 1 1 calc R . .
C32 C -0.1233(5) 0.1195(3) -0.1289(4) 0.0730(13) Uani 1 1 d . . .
H32A H -0.1087 0.1474 -0.1915 0.110 Uiso 1 1 calc R . .
H32B H -0.1986 0.1410 -0.1030 0.110 Uiso 1 1 calc R . .
H32C H -0.1545 0.0728 -0.1582 0.110 Uiso 1 1 calc R . .
C33 C 0.1390(5) 0.0830(2) -0.0612(4) 0.0680(13) Uani 1 1 d . . .
H33A H 0.2304 0.0854 0.0052 0.102 Uiso 1 1 calc R . .
H33B H 0.1501 0.1080 -0.1280 0.102 Uiso 1 1 calc R . .
H33C H 0.1152 0.0345 -0.0828 0.102 Uiso 1 1 calc R . .
C34 C 0.1579(4) 0.0979(2) 0.4115(3) 0.0398(9) Uani 1 1 d . . .
H34 H 0.2573 0.1109 0.4115 0.048 Uiso 1 1 calc R . .
C35 C 0.0847(4) 0.1631(2) 0.4349(3) 0.0519(10) Uani 1 1 d . . .
H35A H 0.0777 0.1972 0.3734 0.078 Uiso 1 1 calc R . .
H35B H 0.1426 0.1824 0.5112 0.078 Uiso 1 1 calc R . .
H35C H -0.0133 0.1518 0.4352 0.078 Uiso 1 1 calc R . .
C36 C 0.1769(5) 0.0471(2) 0.5132(3) 0.0659(12) Uani 1 1 d . . .
H36A H 0.0820 0.0386 0.5224 0.099 Uiso 1 1 calc R . .
H36B H 0.2440 0.0669 0.5858 0.099 Uiso 1 1 calc R . .
H36C H 0.2168 0.0033 0.4964 0.099 Uiso 1 1 calc R . .
C37 C -0.0839(3) 0.2809(2) 0.1300(4) 0.0524(10) Uani 1 1 d . . .
H37A H -0.1021 0.2978 0.2010 0.063 Uiso 1 1 calc R . .
H37B H -0.0870 0.2297 0.1296 0.063 Uiso 1 1 calc R . .
C38 C -0.1943(5) 0.3092(3) 0.0227(5) 0.0830(16) Uani 1 1 d . . .
H38A H -0.2306 0.2724 -0.0368 0.100 Uiso 1 1 calc R . .
H38B H -0.2781 0.3287 0.0413 0.100 Uiso 1 1 calc R . .
C39 C -0.1209(5) 0.3634(4) -0.0209(6) 0.127(3) Uani 1 1 d . . .
H39A H -0.1240 0.3522 -0.1014 0.153 Uiso 1 1 calc R . .
H39B H -0.1703 0.4083 -0.0226 0.153 Uiso 1 1 calc R . .
C40 C 0.0275(4) 0.3673(2) 0.0560(5) 0.0662(13) Uani 1 1 d . . .
H40A H 0.0423 0.4090 0.1060 0.079 Uiso 1 1 calc R . .
H40B H 0.0946 0.3696 0.0103 0.079 Uiso 1 1 calc R . .
C41 C 0.6049(4) 0.19477(19) 0.1775(4) 0.0475(9) Uani 1 1 d . . .
H41A H 0.6744 0.2258 0.2346 0.057 Uiso 1 1 calc R . .
H41B H 0.5710 0.2178 0.1000 0.057 Uiso 1 1 calc R . .
C42 C 0.6747(4) 0.12702(19) 0.1705(4) 0.0466(9) Uani 1 1 d . . .
H42A H 0.7795 0.1327 0.1815 0.056 Uiso 1 1 calc R . .
H42B H 0.6256 0.1039 0.0946 0.056 Uiso 1 1 calc R . .
C43 C 0.6532(6) 0.0868(2) 0.2714(5) 0.0425(11) Uani 1 1 d . . .
H43A H 0.6595 0.0363 0.2605 0.051 Uiso 1 1 calc R . .
H43B H 0.7258 0.1004 0.3474 0.051 Uiso 1 1 calc R . .
C44 C 0.5002(4) 0.10819(17) 0.2636(4) 0.0423(8) Uani 1 1 d . . .
H44A H 0.4269 0.0765 0.2116 0.051 Uiso 1 1 calc R . .
H44B H 0.4898 0.1078 0.3421 0.051 Uiso 1 1 calc R . .

loop_
_atom_site_aniso_label
_atom_site_aniso_U_11
_atom_site_aniso_U_22
_atom_site_aniso_U_33
_atom_site_aniso_U_23
_atom_site_aniso_U_13
_atom_site_aniso_U_12
Dy1 0.02313(5) 0.02430(5) 0.02455(6) -0.00009(11) 0.00925(4) -0.00172(10)
O1 0.0301(11) 0.0336(12) 0.0313(11) 0.0042(9) 0.0115(9) -0.0034(9)
O2 0.0307(11) 0.0397(12) 0.0316(12) -0.0060(10) 0.0092(9) 0.0008(10)
O3 0.0281(11) 0.0287(11) 0.0392(12) -0.0017(9) 0.0116(9) -0.0061(9)
O4 0.0265(11) 0.0343(12) 0.0514(14) 0.0110(11) 0.0105(10) -0.0003(9)
O5 0.0322(12) 0.0278(11) 0.0549(14) 0.0056(10) 0.0256(11) 0.0019(9)
C1 0.0223(14) 0.0269(15) 0.0283(15) 0.0049(12) 0.0074(12) 0.0018(11)
C2 0.0245(15) 0.0350(16) 0.0297(16) 0.0047(13) 0.0082(12) 0.0042(12)
C3 0.0381(18) 0.048(2) 0.0332(18) 0.0107(15) 0.0174(15) 0.0103(15)
C4 0.0380(18) 0.044(2) 0.047(2) 0.0214(16) 0.0222(16) 0.0036(15)
C5 0.0359(18) 0.0284(16) 0.057(2) 0.0061(15) 0.0191(16) -0.0037(14)
C6 0.0236(15) 0.0313(16) 0.0372(17) 0.0025(13) 0.0112(13) -0.0003(12)
C7 0.0407(14) 0.039(2) 0.0326(14) -0.004(2) 0.0106(11) 0.001(2)
C8 0.058(3) 0.071(4) 0.120(4) -0.006(3) -0.023(3) -0.012(2)
C9 0.100(4) 0.069(3) 0.136(5) -0.048(3) 0.068(4) -0.014(3)
C10 0.0384(19) 0.0405(19) 0.047(2) -0.0118(16) 0.0202(16) -0.0118(15)
C11 0.051(2) 0.045(2) 0.065(3) -0.022(2) 0.010(2) 0.0030(18)
C12 0.074(4) 0.046(3) 0.037(3) -0.005(2) 0.014(2) -0.007(2)
C13 0.0349(17) 0.0431(18) 0.0245(15) -0.0046(13) 0.0125(13) -0.0066(14)
C14 0.047(2) 0.0385(18) 0.0317(17) -0.0033(14) 0.0206(15) -0.0048(15)
C15 0.072(3) 0.048(2) 0.044(2) -0.0124(17) 0.033(2) -0.0146(19)
C16 0.062(3) 0.073(3) 0.044(2) -0.027(2) 0.026(2) -0.032(2)
C17 0.041(2) 0.099(4) 0.0310(19) -0.014(2) 0.0138(16) -0.020(2)
C18 0.038(2) 0.070(3) 0.026(2) -0.0041(19) 0.0111(16) -0.0049(19)
C19 0.057(3) 0.044(2) 0.040(2) -0.0071(17) 0.015(2) 0.008(2)
C20 0.048(3) 0.050(3) 0.085(4) 0.002(3) 0.025(2) 0.010(2)
C21 0.088(3) 0.050(3) 0.072(3) 0.004(2) 0.031(3) 0.015(2)
C22 0.0340(14) 0.081(3) 0.0330(14) -0.012(3) 0.0050(12) 0.009(3)
C23 0.042(2) 0.159(6) 0.076(3) 0.000(5) 0.0128(19) 0.033(4)
C24 0.061(3) 0.068(3) 0.065(4) 0.008(3) 0.017(3) 0.020(2)
C25 0.0221(14) 0.0211(14) 0.0381(17) 0.0012(12) 0.0123(12) 0.0021(11)
C26 0.0299(16) 0.0316(17) 0.0367(18) -0.0014(14) 0.0120(14) 0.0022(13)
C27 0.0359(18) 0.0365(18) 0.052(2) -0.0154(16) 0.0146(16) -0.0025(14)
C28 0.0389(19) 0.0254(16) 0.069(3) -0.0070(16) 0.0240(18) -0.0076(14)
C29 0.0417(19) 0.0282(16) 0.058(2) 0.0111(15) 0.0295(18) 0.0059(14)
C30 0.0272(15) 0.0299(16) 0.0359(17) 0.0029(13) 0.0134(13) 0.0057(12)
C31 0.047(2) 0.048(2) 0.0351(19) -0.0004(16) 0.0117(16) 0.0021(17)
C32 0.062(3) 0.093(4) 0.053(3) 0.013(3) 0.005(2) -0.001(3)
C33 0.083(3) 0.070(3) 0.074(3) 0.016(2) 0.057(3) 0.014(2)
C34 0.033(2) 0.048(2) 0.038(2) 0.0041(17) 0.0109(17) 0.0031(17)
C35 0.061(3) 0.055(3) 0.040(2) -0.0118(19) 0.0172(19) -0.003(2)
C36 0.079(3) 0.080(3) 0.036(2) 0.017(2) 0.017(2) 0.020(2)
C37 0.0287(17) 0.055(2) 0.079(3) 0.0148(19) 0.0250(19) 0.0025(15)
C38 0.044(2) 0.075(3) 0.111(4) 0.028(3) 0.001(3) 0.003(2)
C39 0.039(3) 0.190(7) 0.137(6) 0.121(5) 0.010(3) 0.010(3)
C40 0.045(2) 0.061(3) 0.087(3) 0.035(3) 0.015(2) 0.009(2)
C41 0.042(2) 0.0414(19) 0.074(3) 0.0126(18) 0.039(2) 0.0060(16)
C42 0.039(2) 0.044(2) 0.066(3) 0.0049(18) 0.0291(19) 0.0058(16)
C43 0.035(2) 0.037(2) 0.053(3) 0.0062(19) 0.0130(19) 0.0007(18)
C44 0.044(2) 0.0284(17) 0.062(2) 0.0137(16) 0.0287(19) 0.0076(14)

loop_
_atom_type_symbol
_atom_type_description
_atom_type_scat_dispersion_real
_atom_type_scat_dispersion_imag
_atom_type_scat_source
C C 0.0033 0.0016 'International Tables Vol C Tables 4.2.6.8 and 6.1.1.4'
H H 0.0000 0.0000 'International Tables Vol C Tables 4.2.6.8 and 6.1.1.4'
O O 0.0106 0.0060 'International Tables Vol C Tables 4.2.6.8 and 6.1.1.4'
Dy Dy -0.1892 4.4098 'International Tables Vol C Tables 4.2.6.8 and 6.1.1.4'

loop_
_geom_angle_atom_site_label_1
_geom_angle_atom_site_label_2
_geom_angle_atom_site_label_3
_geom_angle
_geom_angle_site_symmetry_1
_geom_angle_site_symmetry_3
_geom_angle_publ_flag
O2 Dy1 O3 111.37(8) . . ?
O2 Dy1 O1 111.99(8) . . ?
O3 Dy1 O1 136.61(8) . . ?
O2 Dy1 O5 101.29(8) . . ?
O3 Dy1 O5 85.29(7) . . ?
O1 Dy1 O5 84.78(7) . . ?
O2 Dy1 O4 101.94(8) . . ?
O3 Dy1 O4 87.26(8) . . ?
O1 Dy1 O4 85.62(8) . . ?
O5 Dy1 O4 156.75(8) . . ?
C1 O1 Dy1 176.02(18) . . ?
C13 O2 Dy1 152.9(2) . . ?
C25 O3 Dy1 173.62(19) . . ?
C37 O4 C40 107.2(3) . . ?
C37 O4 Dy1 126.97(19) . . ?
C40 O4 Dy1 125.6(2) . . ?
C44 O5 C41 109.6(2) . . ?
C44 O5 Dy1 123.01(18) . . ?
C41 O5 Dy1 127.36(18) . . ?
O1 C1 C2 120.1(3) . . ?
O1 C1 C6 118.9(3) . . ?
C2 C1 C6 121.0(3) . . ?
C3 C2 C1 118.5(3) . . ?
C3 C2 C7 121.0(3) . . ?
C1 C2 C7 120.5(3) . . ?
C4 C3 C2 120.8(3) . . ?
C3 C4 C5 119.9(3) . . ?
C4 C5 C6 122.2(3) . . ?
C5 C6 C1 117.5(3) . . ?
C5 C6 C10 122.7(3) . . ?
C1 C6 C10 119.7(3) . . ?
C8 C7 C2 111.3(4) . . ?
C8 C7 C9 110.9(4) . . ?
C2 C7 C9 113.2(3) . . ?
C6 C10 C12 110.3(3) . . ?
C6 C10 C11 113.5(3) . . ?
C12 C10 C11 109.6(3) . . ?
O2 C13 C18 119.8(3) . . ?
O2 C13 C14 119.6(3) . . ?
C18 C13 C14 120.6(3) . . ?
C15 C14 C13 118.4(3) . . ?
C15 C14 C19 122.3(3) . . ?
C13 C14 C19 119.3(3) . . ?
C16 C15 C14 121.7(4) . . ?
C15 C16 C17 120.0(4) . . ?
C16 C17 C18 120.8(4) . . ?
C17 C18 C13 118.6(4) . . ?
C17 C18 C22 122.7(4) . . ?
C13 C18 C22 118.7(3) . . ?
C14 C19 C20 110.8(3) . . ?
C14 C19 C21 114.7(4) . . ?
C20 C19 C21 109.7(4) . . ?
C24 C22 C18 111.9(3) . . ?
C24 C22 C23 110.8(5) . . ?
C18 C22 C23 113.3(6) . . ?
O3 C25 C26 120.0(3) . . ?
O3 C25 C30 119.5(3) . . ?
C26 C25 C30 120.4(3) . . ?
C27 C26 C25 118.5(3) . . ?
C27 C26 C31 122.1(3) . . ?
C25 C26 C31 119.3(3) . . ?
C28 C27 C26 121.7(3) . . ?
C29 C28 C27 119.5(3) . . ?
C28 C29 C30 121.7(3) . . ?
C29 C30 C25 118.1(3) . . ?
C29 C30 C34 123.5(3) . . ?
C25 C30 C34 118.4(3) . . ?
C32 C31 C33 112.3(4) . . ?
C32 C31 C26 113.6(3) . . ?
C33 C31 C26 110.0(3) . . ?
C30 C34 C35 110.9(3) . . ?
C30 C34 C36 113.8(3) . . ?
C35 C34 C36 108.5(3) . . ?
O4 C37 C38 105.7(3) . . ?
C39 C38 C37 106.4(4) . . ?
C40 C39 C38 108.1(4) . . ?
C39 C40 O4 106.7(4) . . ?
O5 C41 C42 104.9(3) . . ?
C41 C42 C43 102.4(3) . . ?
C44 C43 C42 102.0(3) . . ?
O5 C44 C43 105.1(3) . . ?

loop_
_geom_bond_atom_site_label_1
_geom_bond_atom_site_label_2
_geom_bond_distance
_geom_bond_site_symmetry_2
_geom_bond_publ_flag
Dy1 O2 2.089(2) . ?
Dy1 O3 2.093(2) . ?
Dy1 O1 2.094(2) . ?
Dy1 O5 2.364(2) . ?
Dy1 O4 2.372(2) . ?
O1 C1 1.343(3) . ?
O2 C13 1.354(4) . ?
O3 C25 1.336(3) . ?
O4 C37 1.440(4) . ?
O4 C40 1.453(4) . ?
O5 C44 1.453(4) . ?
O5 C41 1.455(4) . ?
C1 C2 1.400(4) . ?
C1 C6 1.416(4) . ?
C2 C3 1.398(4) . ?
C2 C7 1.513(6) . ?
C3 C4 1.375(5) . ?
C4 C5 1.377(5) . ?
C5 C6 1.381(4) . ?
C6 C10 1.511(4) . ?
C7 C8 1.512(5) . ?
C7 C9 1.514(6) . ?
C10 C12 1.513(7) . ?
C10 C11 1.528(5) . ?
C13 C18 1.402(5) . ?
C13 C14 1.405(5) . ?
C14 C15 1.384(5) . ?
C14 C19 1.512(5) . ?
C15 C16 1.366(6) . ?
C16 C17 1.383(6) . ?
C17 C18 1.391(6) . ?
C18 C22 1.526(8) . ?
C19 C20 1.521(6) . ?
C19 C21 1.531(5) . ?
C22 C24 1.495(7) . ?
C22 C23 1.532(4) . ?
C25 C26 1.404(4) . ?
C25 C30 1.414(4) . ?
C26 C27 1.382(5) . ?
C26 C31 1.524(5) . ?
C27 C28 1.375(5) . ?
C28 C29 1.374(5) . ?
C29 C30 1.388(4) . ?
C30 C34 1.509(5) . ?
C31 C32 1.507(5) . ?
C31 C33 1.512(5) . ?
C34 C35 1.520(5) . ?
C34 C36 1.538(5) . ?
C37 C38 1.486(6) . ?
C38 C39 1.463(7) . ?
C39 C40 1.434(6) . ?
C41 C42 1.490(5) . ?
C42 C43 1.521(6) . ?
C43 C44 1.517(6) . ?
